data_2220397
loop_
_publ_author_name
'Rao, Zai-Ying'
'Xiao, Xin'
'Zhang, Yun-Qiang'
'Xue, Sai-Feng'
'Tao, Zhu'

_publ_section_title
;
 2,4,8,10-Tetraoxa-3,9-dithiaspiro[5.5]undecane 3,9-dioxide
;
_journal_coeditor_code AT2669
_journal_issue 1
_journal_name_full 'Acta Crystallographica Section E'
_journal_page_first o36
_journal_paper_doi 10.1107/S1600536808036891
_journal_volume 65
_journal_year 2009
_chemical_formula_iupac 'C5 H8 O6 S2'
_chemical_formula_moiety 'C5 H8 O6 S2'
_chemical_formula_sum 'C5 H8 O6 S2'
_chemical_formula_weight 228.25
_chemical_name_systematic
;
2,4,8,10-Tetraoxa-3,9-dithiaspiro[5.5]undecane 3,9-dioxide
;
_space_group_IT_number 33
_symmetry_cell_setting orthorhombic
_symmetry_space_group_name_Hall 'P 2c -2ab'
_symmetry_space_group_name_H-M 'P b n 21'
_atom_sites_solution_hydrogens geom
_atom_sites_solution_primary direct
_atom_sites_solution_secondary difmap
_audit_creation_method SHELXL97
_cell_angle_alpha 90.00
_cell_angle_beta 90.00
_cell_angle_gamma 90.00
_cell_formula_units_Z 8
_cell_length_a 6.0489(5)
_cell_length_b 12.8431(11)
_cell_length_c 21.5830(18)
_cell_measurement_reflns_used 1606
_cell_measurement_temperature 293(2)
_cell_measurement_theta_max 25.49
_cell_measurement_theta_min 1.89
_cell_volume 1676.7(2)
_computing_cell_refinement 'SAINT (Bruker, 2002)'
_computing_data_collection 'SMART (Bruker, 2002)'
_computing_data_reduction 'SAINT (Bruker, 2002'
_computing_molecular_graphics 'ORTEP-3 for Windows (Farrugia, 1997)'
_computing_publication_material 'WinGX (Farrugia, 1999)'
_computing_structure_refinement 'SHELXL97 (Sheldrick, 2008)'
_computing_structure_solution 'SHELXS97 (Sheldrick, 2008)'
_diffrn_ambient_temperature 293(2)
_diffrn_measured_fraction_theta_full 0.999
_diffrn_measured_fraction_theta_max 0.999
_diffrn_measurement_device_type 'Bruker SMART CCD area-detector'
_diffrn_measurement_method '\f and \w'
_diffrn_radiation_monochromator graphite
_diffrn_radiation_source 'fine-focus sealed tube'
_diffrn_radiation_type MoK\a
_diffrn_radiation_wavelength 0.71073
_diffrn_reflns_av_R_equivalents 0.0278
_diffrn_reflns_av_sigmaI/netI 0.0196
_diffrn_reflns_limit_h_max 7
_diffrn_reflns_limit_h_min -7
_diffrn_reflns_limit_k_max 15
_diffrn_reflns_limit_k_min -15
_diffrn_reflns_limit_l_max 25
_diffrn_reflns_limit_l_min -25
_diffrn_reflns_number 8878
_diffrn_reflns_theta_full 25.49
_diffrn_reflns_theta_max 25.49
_diffrn_reflns_theta_min 1.89
_diffrn_standards_number 0
_exptl_absorpt_coefficient_mu 0.631
_exptl_absorpt_correction_T_max 0.8895
_exptl_absorpt_correction_T_min 0.8582
_exptl_absorpt_correction_type multi-scan
_exptl_absorpt_process_details '(SADABS; Bruker, 2005)'
_exptl_crystal_colour colourless
_exptl_crystal_density_diffrn 1.808
_exptl_crystal_density_method 'not measured'
_exptl_crystal_description prism
_exptl_crystal_F_000 944
_exptl_crystal_size_max 0.25
_exptl_crystal_size_mid 0.23
_exptl_crystal_size_min 0.19
_refine_diff_density_max 0.292
_refine_diff_density_min -0.408
_refine_ls_abs_structure_details 'Flack (1983), with 1497 Friedel pairs'
_refine_ls_abs_structure_Flack 0.09(9)
_refine_ls_extinction_method none
_refine_ls_goodness_of_fit_ref 1.066
_refine_ls_hydrogen_treatment constr
_refine_ls_matrix_type full
_refine_ls_number_parameters 235
_refine_ls_number_reflns 1604
_refine_ls_number_restraints 1
_refine_ls_restrained_S_all 1.065
_refine_ls_R_factor_all 0.0298
_refine_ls_R_factor_gt 0.0285
_refine_ls_shift/su_max 0.000
_refine_ls_shift/su_mean 0.000
_refine_ls_structure_factor_coef Fsqd
_refine_ls_weighting_details 'calc w = 1/[\s^2^(Fo^2^)+(0.0528P)^2^+0.284P] where P=(Fo^2^+2Fc^2^)/3'
_refine_ls_weighting_scheme calc
_refine_ls_wR_factor_gt 0.0768
_refine_ls_wR_factor_ref 0.0775
_reflns_number_gt 1531
_reflns_number_total 1604
_reflns_threshold_expression I>2\s(I)
_cod_data_source_file at2669.cif
_cod_data_source_block I
_cod_database_code 2220397
_cod_database_fobs_code 2220397

loop_
_symmetry_equiv_pos_as_xyz
'x, y, z'
'-x, -y, z+1/2'
'-x+1/2, y+1/2, z'
'x+1/2, -y+1/2, z+1/2'

loop_
_atom_site_type_symbol
_atom_site_label
_atom_site_fract_x
_atom_site_fract_y
_atom_site_fract_z
_atom_site_U_iso_or_equiv
_atom_site_adp_type
_atom_site_calc_flag
_atom_site_refinement_flags
_atom_site_occupancy
_atom_site_disorder_assembly
_atom_site_disorder_group
C C1 0.5760(5) 0.8962(2) -0.21898(13) 0.0267(6) Uani d . 1 . .
C C2 0.3243(5) 0.8908(2) -0.21098(16) 0.0320(7) Uani d . 1 . .
H H2A 0.2803 0.9325 -0.1756 0.038 Uiso calc R 1 . .
H H2B 0.2525 0.9189 -0.2475 0.038 Uiso calc R 1 . .
C C3 0.6435(5) 0.8264(3) -0.27315(14) 0.0336(7) Uani d . 1 . .
H H3A 0.5837 0.8547 -0.3113 0.040 Uiso calc R 1 . .
H H3B 0.8033 0.8258 -0.2767 0.040 Uiso calc R 1 . .
C C4 0.6446(5) 1.0070(2) -0.23563(14) 0.0331(7) Uani d . 1 . .
H H4A 0.8011 1.0084 -0.2453 0.040 Uiso calc R 1 . .
H H4B 0.5641 1.0296 -0.2721 0.040 Uiso calc R 1 . .
C C5 0.6937(6) 0.8619(3) -0.15935(16) 0.0332(7) Uani d . 1 . .
H H5A 0.6417 0.7934 -0.1472 0.040 Uiso calc R 1 . .
H H5B 0.8516 0.8576 -0.1667 0.040 Uiso calc R 1 . .
C C6 0.0841(5) 0.8707(2) 0.04429(13) 0.0282(6) Uani d . 1 . .
C C7 0.1496(6) 0.7587(3) 0.06034(15) 0.0380(7) Uani d . 1 . .
H H7A 0.3062 0.7561 0.0699 0.046 Uiso calc R 1 . .
H H7B 0.0689 0.7363 0.0968 0.046 Uiso calc R 1 . .
C C8 0.2024(6) 0.9046(3) -0.01531(15) 0.0317(7) Uani d . 1 . .
H H8A 0.1525 0.9734 -0.0273 0.038 Uiso calc R 1 . .
H H8B 0.3605 0.9077 -0.0081 0.038 Uiso calc R 1 . .
C C9 0.1562(5) 0.9395(3) 0.09843(15) 0.0366(7) Uani d . 1 . .
H H9A 0.0991 0.9107 0.1368 0.044 Uiso calc R 1 . .
H H9B 0.3163 0.9397 0.1010 0.044 Uiso calc R 1 . .
C C10 -0.1658(5) 0.8766(2) 0.03668(16) 0.0344(7) Uani d . 1 . .
H H10A -0.2105 0.8358 0.0010 0.041 Uiso calc R 1 . .
H H10B -0.2372 0.8477 0.0731 0.041 Uiso calc R 1 . .
O O1 0.2555(4) 0.7835(2) -0.20175(13) 0.0391(6) Uani d . 1 . .
O O2 0.5638(4) 0.72017(16) -0.26492(13) 0.0393(6) Uani d . 1 . .
O O3 0.1990(5) 0.7482(2) -0.31274(14) 0.0511(7) Uani d . 1 . .
O O4 0.6503(4) 0.93608(18) -0.10970(10) 0.0384(5) Uani d . 1 . .
O O5 0.6001(4) 1.07751(17) -0.18509(11) 0.0383(5) Uani d . 1 . .
O O6 0.9676(4) 1.0477(2) -0.13830(14) 0.0483(7) Uani d . 1 . .
O O7 0.1022(4) 0.68874(18) 0.00930(12) 0.0414(6) Uani d . 1 . .
O O8 0.1555(4) 0.83071(19) -0.06494(10) 0.0380(5) Uani d . 1 . .
O O9 0.4707(4) 0.7194(2) -0.03627(15) 0.0532(7) Uani d . 1 . .
O O10 0.0777(4) 1.04518(17) 0.09141(13) 0.0430(6) Uani d . 1 . .
O O11 -0.2349(4) 0.9845(2) 0.02836(13) 0.0424(6) Uani d . 1 . .
O O12 -0.2837(5) 1.0115(2) 0.13974(14) 0.0618(9) Uani d . 1 . .
S S1 0.73630(15) 1.05361(7) -0.12165(4) 0.0379(2) Uani d . 1 . .
S S2 0.29956(16) 0.70421(6) -0.25830(4) 0.0384(2) Uani d . 1 . .
S S3 0.24084(16) 0.71310(7) -0.05390(5) 0.0399(2) Uani d . 1 . .
S S4 -0.18731(16) 1.06085(7) 0.08585(5) 0.0446(2) Uani d . 1 . .

loop_
_atom_site_aniso_label
_atom_site_aniso_U_11
_atom_site_aniso_U_22
_atom_site_aniso_U_33
_atom_site_aniso_U_12
_atom_site_aniso_U_13
_atom_site_aniso_U_23
C1 0.0256(15) 0.0307(15) 0.0239(14) 0.0010(11) 0.0020(11) -0.0003(11)
C2 0.0286(17) 0.0333(17) 0.0340(17) 0.0035(12) 0.0030(13) -0.0055(13)
C3 0.0327(16) 0.0354(17) 0.0325(17) 0.0003(13) 0.0040(12) -0.0063(12)
C4 0.0368(17) 0.0334(17) 0.0292(14) -0.0013(13) 0.0011(14) 0.0015(12)
C5 0.0360(17) 0.0324(15) 0.0311(16) 0.0027(13) -0.0013(14) 0.0006(14)
C6 0.0305(16) 0.0303(16) 0.0240(14) -0.0022(12) 0.0025(12) -0.0006(11)
C7 0.0466(19) 0.0381(18) 0.0295(15) -0.0005(15) 0.0001(15) 0.0056(14)
C8 0.0369(18) 0.0316(16) 0.0265(15) -0.0014(13) 0.0059(12) -0.0014(12)
C9 0.0383(18) 0.0416(17) 0.0298(16) -0.0040(14) -0.0015(14) -0.0038(14)
C10 0.0281(17) 0.0380(18) 0.0370(17) -0.0043(13) 0.0031(14) -0.0091(14)
O1 0.0367(14) 0.0426(14) 0.0380(14) -0.0083(9) 0.0122(9) -0.0059(11)
O2 0.0417(14) 0.0312(12) 0.0451(13) 0.0043(9) 0.0050(11) -0.0058(10)
O3 0.0535(16) 0.0548(17) 0.0450(15) -0.0016(13) -0.0126(12) -0.0107(12)
O4 0.0460(14) 0.0413(12) 0.0278(11) -0.0029(11) 0.0013(10) -0.0014(10)
O5 0.0423(13) 0.0308(12) 0.0418(12) 0.0034(9) -0.0036(11) -0.0016(10)
O6 0.0351(13) 0.0505(14) 0.0594(17) -0.0048(11) -0.0049(12) -0.0102(12)
O7 0.0505(15) 0.0306(12) 0.0432(13) -0.0041(10) 0.0035(12) -0.0017(10)
O8 0.0489(14) 0.0418(13) 0.0232(10) 0.0043(10) 0.0018(10) -0.0021(9)
O9 0.0399(15) 0.0535(16) 0.0663(19) 0.0066(12) 0.0044(14) -0.0147(13)
O10 0.0471(14) 0.0375(12) 0.0445(14) -0.0105(10) 0.0045(13) -0.0094(10)
O11 0.0392(15) 0.0431(14) 0.0450(15) 0.0095(10) -0.0050(10) -0.0082(12)
O12 0.071(2) 0.0582(19) 0.056(2) -0.0121(15) 0.0297(15) -0.0165(15)
S1 0.0379(5) 0.0403(4) 0.0355(5) 0.0005(4) -0.0027(3) -0.0106(4)
S2 0.0431(4) 0.0326(4) 0.0397(5) -0.0040(3) 0.0036(4) -0.0059(4)
S3 0.0417(5) 0.0397(5) 0.0382(5) 0.0028(3) 0.0022(3) -0.0106(4)
S4 0.0476(5) 0.0371(5) 0.0492(6) 0.0018(4) 0.0103(5) -0.0122(4)

loop_
_atom_type_symbol
_atom_type_description
_atom_type_scat_dispersion_real
_atom_type_scat_dispersion_imag
_atom_type_scat_source
C C 0.0033 0.0016 'International Tables Vol C Tables 4.2.6.8 and 6.1.1.4'
H H 0.0000 0.0000 'International Tables Vol C Tables 4.2.6.8 and 6.1.1.4'
O O 0.0106 0.0060 'International Tables Vol C Tables 4.2.6.8 and 6.1.1.4'
S S 0.1246 0.1234 'International Tables Vol C Tables 4.2.6.8 and 6.1.1.4'

loop_
_geom_angle_atom_site_label_1
_geom_angle_atom_site_label_2
_geom_angle_atom_site_label_3
_geom_angle_site_symmetry_1
_geom_angle_site_symmetry_3
_geom_angle
_geom_angle_publ_flag
C4 C1 C3 . . 107.1(2) ?
C4 C1 C2 . . 109.8(2) ?
C3 C1 C2 . . 108.9(2) ?
C4 C1 C5 . . 109.8(2) ?
C3 C1 C5 . . 110.5(2) ?
C2 C1 C5 . . 110.7(3) ?
O1 C2 C1 . . 110.0(2) ?
O1 C2 H2A . . 109.7 ?
C1 C2 H2A . . 109.7 ?
O1 C2 H2B . . 109.7 ?
C1 C2 H2B . . 109.7 ?
H2A C2 H2B . . 108.2 ?
O2 C3 C1 . . 111.5(2) ?
O2 C3 H3A . . 109.3 ?
C1 C3 H3A . . 109.3 ?
O2 C3 H3B . . 109.3 ?
C1 C3 H3B . . 109.3 ?
H3A C3 H3B . . 108.0 ?
O5 C4 C1 . . 110.9(2) ?
O5 C4 H4A . . 109.5 ?
C1 C4 H4A . . 109.5 ?
O5 C4 H4B . . 109.5 ?
C1 C4 H4B . . 109.5 ?
H4A C4 H4B . . 108.0 ?
O4 C5 C1 . . 110.2(2) ?
O4 C5 H5A . . 109.6 ?
C1 C5 H5A . . 109.6 ?
O4 C5 H5B . . 109.6 ?
C1 C5 H5B . . 109.6 ?
H5A C5 H5B . . 108.1 ?
C10 C6 C9 . . 109.7(3) ?
C10 C6 C7 . . 109.1(3) ?
C9 C6 C7 . . 107.2(3) ?
C10 C6 C8 . . 111.0(3) ?
C9 C6 C8 . . 110.1(2) ?
C7 C6 C8 . . 109.6(3) ?
O7 C7 C6 . . 111.0(3) ?
O7 C7 H7A . . 109.4 ?
C6 C7 H7A . . 109.4 ?
O7 C7 H7B . . 109.4 ?
C6 C7 H7B . . 109.4 ?
H7A C7 H7B . . 108.0 ?
O8 C8 C6 . . 109.9(2) ?
O8 C8 H8A . . 109.7 ?
C6 C8 H8A . . 109.7 ?
O8 C8 H8B . . 109.7 ?
C6 C8 H8B . . 109.7 ?
H8A C8 H8B . . 108.2 ?
O10 C9 C6 . . 111.6(3) ?
O10 C9 H9A . . 109.3 ?
C6 C9 H9A . . 109.3 ?
O10 C9 H9B . . 109.3 ?
C6 C9 H9B . . 109.3 ?
H9A C9 H9B . . 108.0 ?
O11 C10 C6 . . 110.2(2) ?
O11 C10 H10A . . 109.6 ?
C6 C10 H10A . . 109.6 ?
O11 C10 H10B . . 109.6 ?
C6 C10 H10B . . 109.6 ?
H10A C10 H10B . . 108.1 ?
C2 O1 S2 . . 116.6(2) ?
C3 O2 S2 . . 117.12(19) ?
C5 O4 S1 . . 115.8(2) ?
C4 O5 S1 . . 115.05(18) ?
C7 O7 S3 . . 114.5(2) ?
C8 O8 S3 . . 116.0(2) ?
C9 O10 S4 . . 116.69(19) ?
C10 O11 S4 . . 115.7(2) ?
O6 S1 O4 . . 107.55(15) ?
O6 S1 O5 . . 106.90(16) ?
O4 S1 O5 . . 98.48(12) ?
O3 S2 O1 . . 107.47(16) ?
O3 S2 O2 . . 107.21(16) ?
O1 S2 O2 . . 98.65(12) ?
O9 S3 O8 . . 107.12(14) ?
O9 S3 O7 . . 106.59(18) ?
O8 S3 O7 . . 97.95(13) ?
O12 S4 O11 . . 106.32(16) ?
O12 S4 O10 . . 106.55(18) ?
O11 S4 O10 . . 99.11(12) ?

loop_
_geom_bond_atom_site_label_1
_geom_bond_atom_site_label_2
_geom_bond_site_symmetry_2
_geom_bond_distance
_geom_bond_publ_flag
C1 C4 . 1.526(4) ?
C1 C3 . 1.528(4) ?
C1 C2 . 1.534(4) ?
C1 C5 . 1.535(4) ?
C2 O1 . 1.454(4) ?
C2 H2A . 0.9700 ?
C2 H2B . 0.9700 ?
C3 O2 . 1.458(4) ?
C3 H3A . 0.9700 ?
C3 H3B . 0.9700 ?
C4 O5 . 1.443(4) ?
C4 H4A . 0.9700 ?
C4 H4B . 0.9700 ?
C5 O4 . 1.458(4) ?
C5 H5A . 0.9700 ?
C5 H5B . 0.9700 ?
C6 C10 . 1.522(4) ?
C6 C9 . 1.528(4) ?
C6 C7 . 1.532(4) ?
C6 C8 . 1.535(4) ?
C7 O7 . 1.450(4) ?
C7 H7A . 0.9700 ?
C7 H7B . 0.9700 ?
C8 O8 . 1.458(4) ?
C8 H8A . 0.9700 ?
C8 H8B . 0.9700 ?
C9 O10 . 1.446(4) ?
C9 H9A . 0.9700 ?
C9 H9B . 0.9700 ?
C10 O11 . 1.458(4) ?
C10 H10A . 0.9700 ?
C10 H10B . 0.9700 ?
O1 S2 . 1.612(3) ?
O2 S2 . 1.618(3) ?
O3 S2 . 1.439(3) ?
O4 S1 . 1.617(2) ?
O5 S1 . 1.627(3) ?
O6 S1 . 1.446(3) ?
O7 S3 . 1.632(3) ?
O8 S3 . 1.614(3) ?
O9 S3 . 1.444(3) ?
O10 S4 . 1.620(3) ?
O11 S4 . 1.608(3) ?
O12 S4 . 1.447(3) ?

loop_
_geom_hbond_atom_site_label_D
_geom_hbond_atom_site_label_H
_geom_hbond_atom_site_label_A
_geom_hbond_site_symmetry_A
_geom_hbond_distance_DH
_geom_hbond_distance_HA
_geom_hbond_distance_DA
_geom_hbond_angle_DHA
C2 H2A O6 1_455 0.97 2.53 3.343(4) 141.0
C10 H10A O9 1_455 0.97 2.57 3.375(4) 140.6
C3 H3B O3 1_655 0.97 2.71 3.610(4) 155.1
C9 H9A O2 4_465 0.97 2.72 3.635(4) 158.5
